data_4114027
loop_
_publ_author_name
'Feihe Huang'
'Harry W. Gibson'
'William S. Bryant'
'Devdatt S. Nagvekar'
'Frank R. Fronczek'

_publ_contact_author_address
;
 Department of Chemistry
 Virginia Polytechnic Institute and State University
 Blacksburg, VA, USA, 24061
;
_publ_contact_author_email hwgibson@vt.edu
_publ_contact_author_fax 540-231-8517
_publ_contact_author_name 'Harry W. Gibson'
_publ_contact_author_phone 540-231-5902
_publ_section_title
;
 First Pseudorotaxane-Like [3]Complexes Based on Cryptands and Paraquat:
 Self-Assembly and Crystal Structures
;
_journal_name_full 'Journal of the American Chemical Society'
_journal_page_first 9367
_journal_page_last 9371
_journal_paper_doi 10.1021/ja034968h
_journal_volume 125
_journal_year 2003
_chemical_compound_source
;
?
;
_chemical_formula_moiety ' C75 H104 F12 N2 O25 P2 '
_chemical_formula_sum 'C75 H104 F12 N2 O25 P2'
_chemical_formula_weight 1723.57
_chemical_name_systematic
;                                                                               
?                                                                               
;
_space_group_IT_number 2
_symmetry_cell_setting triclinic
_symmetry_space_group_name_Hall '-P 1'
_symmetry_space_group_name_H-M 'P -1'
_atom_sites_solution_hydrogens geom
_atom_sites_solution_primary direct
_audit_creation_date 03-09-02
_audit_creation_method CRYSTALS_ver_12-03-99
_cell_angle_alpha 93.030(14)
_cell_angle_beta 93.740(15)
_cell_angle_gamma 105.361(15)
_cell_formula_units_Z 1
_cell_length_a 10.831(2)
_cell_length_b 13.165(2)
_cell_length_c 14.474(3)
_cell_measurement_reflns_used 40888
_cell_measurement_temperature 100
_cell_measurement_theta_max 27.50
_cell_measurement_theta_min 2.85
_cell_volume 1980.6(6)
_computing_cell_refinement 'Crysalis (Oxford Diffraction)'
_computing_data_collection 'Crysalis (Oxford Diffraction)'
_computing_data_reduction 'Crysalis (Oxford Diffraction)'
_computing_molecular_graphics
; 
 CAMERON (Watkin et al 1996) 
;
_computing_publication_material
; 
 CRYSTALS (Watkin et al 2001) 
;
_computing_structure_refinement
; 
 CRYSTALS (Watkin et al 2001) 
;
_computing_structure_solution 'SIR92 (Altomare et al, 1994)'
_diffrn_ambient_temperature 100
_diffrn_measured_fraction_theta_full 0.995
_diffrn_measured_fraction_theta_max 0.917
_diffrn_measurement_device_type 'Oxford Diffraction Sapphire2 CCD'
_diffrn_measurement_method 'phi and omega scans'
_diffrn_radiation_monochromator graphite
_diffrn_radiation_type 'Mo K\a'
_diffrn_radiation_wavelength 0.71073
_diffrn_reflns_av_R_equivalents 0.04
_diffrn_reflns_limit_h_max 14
_diffrn_reflns_limit_h_min -14
_diffrn_reflns_limit_k_max 18
_diffrn_reflns_limit_k_min -17
_diffrn_reflns_limit_l_max 19
_diffrn_reflns_limit_l_min -19
_diffrn_reflns_number 40888
_diffrn_reflns_theta_full 24.023
_diffrn_reflns_theta_max 29.386
_diffrn_reflns_theta_min 2.828
_diffrn_standards_decay_% 0.00
_diffrn_standards_interval_count 0
_diffrn_standards_interval_time 0
_diffrn_standards_number 0
_exptl_absorpt_coefficient_mu 0.162
_exptl_absorpt_correction_type none
_exptl_crystal_colour ' yellow '
_exptl_crystal_density_diffrn 1.445
_exptl_crystal_description ' prism '
_exptl_crystal_F_000 906.000
_exptl_crystal_size_max 0.50
_exptl_crystal_size_mid 0.18
_exptl_crystal_size_min 0.10
_refine_diff_density_max 0.78
_refine_diff_density_min -0.39
_refine_ls_extinction_coef 5.9(20)
_refine_ls_extinction_method 'Larson 1970 Crystallographic Computing eq 22'
_refine_ls_goodness_of_fit_ref 0.9627
_refine_ls_hydrogen_treatment constr
_refine_ls_matrix_type full
_refine_ls_number_parameters 533
_refine_ls_number_reflns 4019
_refine_ls_R_factor_all 0.1159
_refine_ls_R_factor_gt 0.0470
_refine_ls_shift/su_max 0.000126
_refine_ls_structure_factor_coef Fsqd
_refine_ls_weighting_details
;
Method = Prince modified Chebychev polynomial, (Watkin, 1994) 
 W = [weight] * [1-(deltaF/6*sigmaF)^2]^2 
 
 815. 397. 651. 
;
_refine_ls_weighting_scheme calc
_refine_ls_wR_factor_all 0.1014
_refine_ls_wR_factor_gt 0.0766
_refine_ls_wR_factor_ref 0.0766
_reflns_limit_h_max 14
_reflns_limit_h_min -14
_reflns_limit_k_max 17
_reflns_limit_k_min -18
_reflns_limit_l_max 19
_reflns_limit_l_min 0
_reflns_number_gt 4019
_reflns_number_total 10001
_reflns_threshold_expression I>2.00u(I)
_cod_data_source_file ja034968h.cif
_cod_data_source_block 2hfh73/hfh62
_cod_original_sg_symbol_H-M 'P -1 '
_cod_original_formula_sum ' C75 H104 F12 N2 O25 P2 '
_cod_database_code 4114027

loop_
_symmetry_equiv_pos_as_xyz
x,y,z
-x,-y,-z

loop_
_atom_site_label
_atom_site_type_symbol
_atom_site_fract_x
_atom_site_fract_y
_atom_site_fract_z
_atom_site_U_iso_or_equiv
_atom_site_occupancy
_atom_site_adp_type
C1 C -0.4370(8) -0.5130(7) 0.5057(6) 0.0270 0.5000 Uani
C2 C -0.4681(4) -0.4840(4) 0.5883(4) 0.0489 1.0000 Uani
O3 O -0.3429(6) -0.5423(5) 0.4926(4) 0.0384 0.5000 Uani
C4 C -0.0298(4) 0.4445(3) 0.0111(3) 0.0219 1.0000 Uani
C5 C -0.1045(4) 0.3707(3) -0.0570(3) 0.0282 1.0000 Uani
C6 C -0.1584(4) 0.2681(3) -0.0357(3) 0.0274 1.0000 Uani
N7 N -0.1394(3) 0.2386(3) 0.0502(2) 0.0256 1.0000 Uani
C8 C -0.0697(4) 0.3077(3) 0.1185(3) 0.0278 1.0000 Uani
C9 C -0.0138(4) 0.4109(3) 0.0999(3) 0.0254 1.0000 Uani
C10 C -0.1968(4) 0.1272(3) 0.0703(3) 0.0358 1.0000 Uani
P11 P -0.29056(11) -0.18483(9) 0.40353(8) 0.0269 1.0000 Uani
F12 F -0.1485(2) -0.1996(2) 0.40718(18) 0.0476 1.0000 Uani
F13 F -0.3343(2) -0.2752(2) 0.32025(18) 0.0425 1.0000 Uani
F14 F -0.2549(3) -0.0988(2) 0.32927(17) 0.0475 1.0000 Uani
F15 F -0.2472(3) -0.0949(2) 0.48739(17) 0.0451 1.0000 Uani
F16 F -0.4342(3) -0.1730(3) 0.39984(19) 0.0583 1.0000 Uani
F17 F -0.3269(3) -0.2716(2) 0.47816(18) 0.0484 1.0000 Uani
C18 C 0.1263(4) 0.2045(3) -0.0230(3) 0.0222 1.0000 Uani
C19 C 0.1236(4) 0.1526(3) 0.0588(3) 0.0220 1.0000 Uani
C20 C 0.1921(4) 0.2077(3) 0.1395(3) 0.0207 1.0000 Uani
C21 C 0.2647(4) 0.3111(3) 0.1389(3) 0.0215 1.0000 Uani
C22 C 0.2685(4) 0.3600(3) 0.0559(3) 0.0224 1.0000 Uani
C23 C 0.2008(4) 0.3081(3) -0.0259(3) 0.0224 1.0000 Uani
O24 O 0.3358(3) 0.4633(2) 0.04775(18) 0.0255 1.0000 Uani
C25 C 0.4324(4) 0.5191(3) 0.1198(3) 0.0247 1.0000 Uani
C26 C 0.3903(4) 0.5987(3) 0.1775(3) 0.0249 1.0000 Uani
O27 O 0.2864(2) 0.5494(2) 0.23140(18) 0.0251 1.0000 Uani
C28 C 0.2658(4) 0.6248(3) 0.2999(3) 0.0255 1.0000 Uani
C29 C 0.1578(4) 0.5733(3) 0.3558(3) 0.0275 1.0000 Uani
O30 O 0.0391(3) 0.5599(2) 0.30118(19) 0.0311 1.0000 Uani
C31 C -0.0690(4) 0.5128(3) 0.3510(3) 0.0316 1.0000 Uani
C32 C -0.1848(4) 0.5425(3) 0.3110(3) 0.0327 1.0000 Uani
O33 O -0.2253(3) 0.4981(2) 0.2172(2) 0.0297 1.0000 Uani
C34 C -0.3060(4) 0.3967(3) 0.2042(3) 0.0238 1.0000 Uani
C35 C -0.3490(4) 0.3643(3) 0.1124(3) 0.0244 1.0000 Uani
C36 C -0.4301(4) 0.2636(3) 0.0914(3) 0.0238 1.0000 Uani
C37 C -0.4686(4) 0.1952(3) 0.1606(3) 0.0249 1.0000 Uani
C38 C -0.4217(4) 0.2301(3) 0.2520(3) 0.0250 1.0000 Uani
C39 C -0.3395(4) 0.3299(3) 0.2754(3) 0.0252 1.0000 Uani
O40 O -0.4633(3) 0.1564(2) 0.3152(2) 0.0334 1.0000 Uani
C41 C -0.4413(4) 0.1832(3) 0.4136(3) 0.0295 1.0000 Uani
C42 C -0.3249(4) 0.1557(3) 0.4555(3) 0.0325 1.0000 Uani
O43 O -0.2101(3) 0.2347(2) 0.4389(2) 0.0298 1.0000 Uani
C44 C -0.0962(4) 0.2039(4) 0.4653(3) 0.0331 1.0000 Uani
C45 C -0.0527(4) 0.1470(3) 0.3866(3) 0.0312 1.0000 Uani
O46 O -0.0055(3) 0.2170(2) 0.31495(19) 0.0297 1.0000 Uani
C47 C 0.1276(4) 0.2731(3) 0.3319(3) 0.0259 1.0000 Uani
C48 C 0.2172(4) 0.2054(3) 0.3068(3) 0.0276 1.0000 Uani
O49 O 0.1809(3) 0.1503(2) 0.21637(18) 0.0257 1.0000 Uani
O50 O -0.4649(3) 0.2364(2) -0.00187(19) 0.0265 1.0000 Uani
C51 C -0.5518(4) 0.1349(3) -0.0286(3) 0.0271 1.0000 Uani
C52 C -0.5461(4) 0.1150(3) -0.1313(3) 0.0269 1.0000 Uani
O53 O -0.4243(3) 0.0966(2) -0.14727(19) 0.0269 1.0000 Uani
C54 C -0.4092(4) 0.0895(3) -0.2451(3) 0.0238 1.0000 Uani
C55 C -0.2888(4) 0.0572(3) -0.2615(3) 0.0271 1.0000 Uani
O56 O -0.1792(2) 0.1380(2) -0.22146(19) 0.0266 1.0000 Uani
C57 C -0.0604(4) 0.1196(3) -0.2468(3) 0.0277 1.0000 Uani
C58 C 0.0481(4) 0.1909(3) -0.1850(3) 0.0282 1.0000 Uani
O59 O 0.0472(3) 0.1461(2) -0.09583(18) 0.0264 1.0000 Uani
H51 H -0.1188(4) 0.3921(3) -0.1212(3) 0.0350 1.0000 Uiso
H61 H -0.2121(4) 0.2156(3) -0.0846(3) 0.0341 1.0000 Uiso
H81 H -0.0585(4) 0.2843(3) 0.1824(3) 0.0352 1.0000 Uiso
H91 H 0.0385(4) 0.4621(3) 0.1503(3) 0.0311 1.0000 Uiso
H101 H -0.1740(4) 0.1179(3) 0.1368(3) 0.0446 1.0000 Uiso
H102 H -0.2924(4) 0.1094(3) 0.0584(3) 0.0446 1.0000 Uiso
H103 H -0.1625(4) 0.0793(3) 0.0294(3) 0.0446 1.0000 Uiso
H191 H 0.0732(4) 0.0771(3) 0.0598(3) 0.0275 1.0000 Uiso
H211 H 0.3132(4) 0.3501(3) 0.1970(3) 0.0266 1.0000 Uiso
H231 H 0.2058(4) 0.3441(3) -0.0852(3) 0.0283 1.0000 Uiso
H251 H 0.5112(4) 0.5561(3) 0.0901(3) 0.0302 1.0000 Uiso
H252 H 0.4534(4) 0.4664(3) 0.1612(3) 0.0302 1.0000 Uiso
H261 H 0.4644(4) 0.6401(3) 0.2207(3) 0.0300 1.0000 Uiso
H262 H 0.3609(4) 0.6473(3) 0.1358(3) 0.0300 1.0000 Uiso
H281 H 0.3459(4) 0.6526(3) 0.3421(3) 0.0314 1.0000 Uiso
H282 H 0.2442(4) 0.6844(3) 0.2683(3) 0.0314 1.0000 Uiso
H291 H 0.1594(4) 0.6190(3) 0.4135(3) 0.0339 1.0000 Uiso
H292 H 0.1668(4) 0.5029(3) 0.3729(3) 0.0339 1.0000 Uiso
H311 H -0.0509(4) 0.5389(3) 0.4179(3) 0.0370 1.0000 Uiso
H312 H -0.0854(4) 0.4342(3) 0.3453(3) 0.0370 1.0000 Uiso
H321 H -0.1638(4) 0.6212(3) 0.3112(3) 0.0378 1.0000 Uiso
H322 H -0.2571(4) 0.5167(3) 0.3509(3) 0.0378 1.0000 Uiso
H351 H -0.3221(4) 0.4127(3) 0.0621(3) 0.0312 1.0000 Uiso
H371 H -0.5282(4) 0.1231(3) 0.1453(3) 0.0311 1.0000 Uiso
H391 H -0.3056(4) 0.3532(3) 0.3412(3) 0.0306 1.0000 Uiso
H411 H -0.5181(4) 0.1438(3) 0.4442(3) 0.0356 1.0000 Uiso
H412 H -0.4294(4) 0.2609(3) 0.4253(3) 0.0356 1.0000 Uiso
H421 H -0.3308(4) 0.1514(3) 0.5239(3) 0.0394 1.0000 Uiso
H422 H -0.3214(4) 0.0858(3) 0.4268(3) 0.0394 1.0000 Uiso
H441 H -0.1139(4) 0.1563(4) 0.5172(3) 0.0418 1.0000 Uiso
H442 H -0.0261(4) 0.2688(4) 0.4869(3) 0.0418 1.0000 Uiso
H451 H 0.0180(4) 0.1176(3) 0.4112(3) 0.0394 1.0000 Uiso
H452 H -0.1265(4) 0.0880(3) 0.3589(3) 0.0394 1.0000 Uiso
H471 H 0.1455(4) 0.2972(3) 0.3993(3) 0.0317 1.0000 Uiso
H472 H 0.1454(4) 0.3359(3) 0.2940(3) 0.0317 1.0000 Uiso
H481 H 0.3066(4) 0.2521(3) 0.3077(3) 0.0350 1.0000 Uiso
H482 H 0.2142(4) 0.1523(3) 0.3541(3) 0.0350 1.0000 Uiso
H511 H -0.6411(4) 0.1350(3) -0.0149(3) 0.0329 1.0000 Uiso
H512 H -0.5253(4) 0.0792(3) 0.0058(3) 0.0329 1.0000 Uiso
H521 H -0.5557(4) 0.1779(3) -0.1640(3) 0.0319 1.0000 Uiso
H522 H -0.6168(4) 0.0516(3) -0.1554(3) 0.0319 1.0000 Uiso
H541 H -0.4850(4) 0.0357(3) -0.2773(3) 0.0279 1.0000 Uiso
H542 H -0.4033(4) 0.1597(3) -0.2702(3) 0.0279 1.0000 Uiso
H551 H -0.2823(4) 0.0471(3) -0.3298(3) 0.0319 1.0000 Uiso
H552 H -0.2917(4) -0.0104(3) -0.2323(3) 0.0319 1.0000 Uiso
H571 H -0.0485(4) 0.1352(3) -0.3130(3) 0.0334 1.0000 Uiso
H572 H -0.0621(4) 0.0443(3) -0.2389(3) 0.0334 1.0000 Uiso
H581 H 0.0356(4) 0.2634(3) -0.1777(3) 0.0343 1.0000 Uiso
H582 H 0.1316(4) 0.1947(3) -0.2122(3) 0.0343 1.0000 Uiso
H21 H -0.5504(4) -0.4633(4) 0.5813(4) 0.0571 1.0000 Uiso
H22 H -0.4784(4) -0.5440(4) 0.6293(4) 0.0571 1.0000 Uiso
H23 H -0.3980(4) -0.4224(4) 0.6167(4) 0.0571 1.0000 Uiso

loop_
_atom_site_aniso_label
_atom_site_aniso_U_11
_atom_site_aniso_U_22
_atom_site_aniso_U_33
_atom_site_aniso_U_23
_atom_site_aniso_U_13
_atom_site_aniso_U_12
C1 0.027(4) 0.028(4) 0.025(5) 0.006(4) 0.004(4) 0.004(4)
C2 0.028(3) 0.038(3) 0.081(4) 0.028(3) -0.004(3) 0.006(2)
O3 0.031(3) 0.056(4) 0.036(4) 0.010(3) 0.003(3) 0.024(3)
C4 0.0155(18) 0.024(2) 0.027(2) -0.0004(17) 0.0020(17) 0.0070(16)
C5 0.024(2) 0.032(2) 0.030(2) -0.0019(19) -0.0015(18) 0.0104(19)
C6 0.024(2) 0.023(2) 0.034(3) -0.0057(19) 0.0013(19) 0.0073(18)
N7 0.0185(17) 0.0236(18) 0.036(2) 0.0028(16) 0.0055(16) 0.0078(14)
C8 0.023(2) 0.035(2) 0.030(2) 0.0040(19) 0.0031(19) 0.0145(19)
C9 0.022(2) 0.027(2) 0.027(2) 0.0000(18) 0.0031(18) 0.0067(18)
C10 0.024(2) 0.025(2) 0.059(3) 0.008(2) 0.008(2) 0.0068(18)
P11 0.0242(6) 0.0307(6) 0.0271(6) 0.0057(5) 0.0020(5) 0.0086(5)
F12 0.0247(14) 0.072(2) 0.0466(17) -0.0066(15) 0.0000(12) 0.0164(13)
F13 0.0426(16) 0.0374(15) 0.0400(16) -0.0054(12) -0.0115(13) 0.0028(12)
F14 0.070(2) 0.0366(15) 0.0314(15) 0.0115(12) 0.0056(14) 0.0047(14)
F15 0.068(2) 0.0407(16) 0.0272(14) -0.0051(12) -0.0016(14) 0.0190(14)
F16 0.0359(16) 0.114(3) 0.0404(17) 0.0130(17) 0.0042(13) 0.0447(17)
F17 0.0451(17) 0.0504(17) 0.0433(17) 0.0237(14) -0.0042(13) -0.0004(13)
C18 0.020(2) 0.023(2) 0.026(2) -0.0002(17) 0.0028(17) 0.0083(17)
C19 0.020(2) 0.0193(19) 0.029(2) 0.0001(17) 0.0080(17) 0.0083(16)
C20 0.019(2) 0.023(2) 0.023(2) 0.0033(17) 0.0048(17) 0.0097(16)
C21 0.019(2) 0.024(2) 0.023(2) 0.0006(16) 0.0020(16) 0.0089(16)
C22 0.020(2) 0.020(2) 0.028(2) 0.0037(17) 0.0048(17) 0.0057(16)
C23 0.020(2) 0.026(2) 0.024(2) 0.0050(17) 0.0041(17) 0.0095(17)
O24 0.0248(15) 0.0226(15) 0.0262(16) 0.0049(12) -0.0004(12) 0.0015(12)
C25 0.021(2) 0.027(2) 0.026(2) 0.0033(18) 0.0010(17) 0.0041(17)
C26 0.021(2) 0.023(2) 0.028(2) 0.0025(17) 0.0034(17) 0.0008(17)
O27 0.0266(15) 0.0203(14) 0.0277(16) 0.0022(12) 0.0058(12) 0.0040(12)
C28 0.024(2) 0.023(2) 0.030(2) -0.0005(18) -0.0011(18) 0.0067(17)
C29 0.031(2) 0.023(2) 0.029(2) -0.0003(18) -0.0024(19) 0.0094(18)
O30 0.0216(15) 0.0382(17) 0.0304(17) 0.0037(13) 0.0046(13) 0.0014(13)
C31 0.032(2) 0.029(2) 0.030(2) 0.0017(19) 0.009(2) -0.0002(19)
C32 0.033(3) 0.021(2) 0.041(3) -0.0028(19) 0.010(2) 0.0009(19)
O33 0.0275(16) 0.0216(15) 0.0363(17) 0.0021(13) 0.0041(13) -0.0002(13)
C34 0.019(2) 0.018(2) 0.037(2) -0.0010(17) 0.0071(18) 0.0081(16)
C35 0.021(2) 0.020(2) 0.036(2) 0.0052(17) 0.0056(18) 0.0095(17)
C36 0.0156(19) 0.028(2) 0.029(2) 0.0021(18) 0.0017(17) 0.0087(17)
C37 0.018(2) 0.022(2) 0.036(2) 0.0046(18) 0.0045(18) 0.0053(17)
C38 0.020(2) 0.023(2) 0.033(2) 0.0041(18) 0.0049(18) 0.0053(17)
C39 0.022(2) 0.024(2) 0.028(2) 0.0013(18) 0.0031(18) 0.0024(17)
O40 0.0380(18) 0.0295(16) 0.0287(17) 0.0077(13) 0.0048(14) 0.0006(13)
C41 0.030(2) 0.030(2) 0.028(2) 0.0037(19) 0.0101(19) 0.0048(19)
C42 0.033(2) 0.031(2) 0.033(3) 0.006(2) 0.006(2) 0.007(2)
O43 0.0233(15) 0.0269(16) 0.0393(18) 0.0058(13) 0.0045(13) 0.0055(12)
C44 0.029(2) 0.040(3) 0.032(3) 0.007(2) 0.001(2) 0.012(2)
C45 0.032(2) 0.028(2) 0.036(3) 0.0106(19) 0.009(2) 0.0099(19)
O46 0.0264(15) 0.0349(17) 0.0268(16) 0.0075(13) 0.0025(13) 0.0056(13)
C47 0.026(2) 0.024(2) 0.027(2) 0.0041(17) 0.0006(18) 0.0047(17)
C48 0.033(2) 0.027(2) 0.026(2) 0.0051(18) 0.0035(19) 0.0115(19)
O49 0.0347(16) 0.0219(14) 0.0224(15) 0.0060(12) 0.0022(12) 0.0101(12)
O50 0.0233(15) 0.0244(15) 0.0297(16) 0.0015(12) 0.0017(12) 0.0026(12)
C51 0.020(2) 0.021(2) 0.038(3) 0.0038(18) 0.0016(19) 0.0033(17)
C52 0.018(2) 0.022(2) 0.038(3) 0.0046(18) -0.0011(18) 0.0009(17)
O53 0.0237(15) 0.0312(16) 0.0259(16) 0.0039(12) -0.0013(12) 0.0080(12)
C54 0.024(2) 0.016(2) 0.029(2) 0.0007(17) -0.0050(18) 0.0025(16)
C55 0.029(2) 0.022(2) 0.026(2) -0.0014(17) -0.0022(18) 0.0023(18)
O56 0.0204(14) 0.0248(15) 0.0316(16) -0.0015(12) 0.0003(12) 0.0022(12)
C57 0.023(2) 0.033(2) 0.026(2) -0.0018(19) 0.0028(18) 0.0051(18)
C58 0.028(2) 0.028(2) 0.028(2) 0.0042(18) 0.0046(19) 0.0066(18)
O59 0.0273(15) 0.0255(15) 0.0233(15) 0.0019(12) 0.0001(12) 0.0023(12)

loop_
_atom_type_symbol
_atom_type_scat_dispersion_real
_atom_type_scat_dispersion_imag
_atom_type_scat_Cromer_Mann_a1
_atom_type_scat_Cromer_Mann_b1
_atom_type_scat_Cromer_Mann_a2
_atom_type_scat_Cromer_Mann_b2
_atom_type_scat_Cromer_Mann_a3
_atom_type_scat_Cromer_Mann_b3
_atom_type_scat_Cromer_Mann_a4
_atom_type_scat_Cromer_Mann_b4
_atom_type_scat_Cromer_Mann_c
_atom_type_scat_source
'C   ' 0.0033 0.0016 2.3100 20.8439 1.0200 10.2075 1.5886 0.5687 0.8650 51.6512 0.2156 International_Tables_Vol_IV_Table_2.2B
'H   ' 0.0000 0.0000 0.4930 10.5109 0.3229 26.1257 0.1402 3.1424 0.0408 57.7998 0.0030 International_Tables_Vol_IV_Table_2.2B
'O   ' 0.0106 0.0060 3.0485 13.2771 2.2868 5.7011 1.5463 0.3239 0.8670 32.9089 0.2508 International_Tables_Vol_IV_Table_2.2B
'N   ' 0.0061 0.0033 12.2126 0.0057 3.1322 9.8933 2.0125 28.9975 1.1663 0.5826 -11.5290 International_Tables_Vol_IV_Table_2.2B
'P   ' 0.1023 0.0942 6.4345 1.9067 4.1791 27.1570 1.7800 0.5260 1.4908 68.1645 1.1149 International_Tables_Vol_IV_Table_2.2B
'F   ' 0.0171 0.0103 3.5392 10.2825 2.6412 4.2944 1.5170 0.2615 1.0243 26.1476 0.2776 International_Tables_Vol_IV_Table_2.2B

loop_
_geom_angle_atom_site_label_1
_geom_angle_site_symmetry_1
_geom_angle_atom_site_label_2
_geom_angle_atom_site_label_3
_geom_angle_site_symmetry_3
_geom_angle
_geom_angle_publ_flag
C1 2_446 C1 C2 . 71.0(7) yes
C1 2_446 C1 C2 2_446 49.8(5) yes
C2 . C1 C2 2_446 120.7(7) yes
C1 2_446 C1 O3 . 164.1(11) yes
C2 . C1 O3 . 124.7(8) yes
C2 2_446 C1 O3 . 114.5(7) yes
C1 2_446 C1 H21 2_446 87.2(7) no
C2 . C1 H21 2_446 158.1(8) no
C2 2_446 C1 H21 2_446 37.4(3) no
O3 . C1 H21 2_446 77.0(6) no
C1 . C2 C1 2_446 59.3(7) yes
C1 . C2 H21 . 109.8(4) no
C1 2_446 C2 H21 . 50.6(4) no
C1 . C2 H22 . 109.6(4) no
C1 2_446 C2 H22 . 123.3(3) no
H21 . C2 H22 . 109.476 no
C1 . C2 H23 . 109.0(4) no
C1 2_446 C2 H23 . 127.0(3) no
H21 . C2 H23 . 109.476 no
H22 . C2 H23 . 109.476 no
C4 2_565 C4 C5 . 120.6(4) yes
C4 2_565 C4 C9 . 121.7(4) yes
C5 . C4 C9 . 117.7(4) yes
C4 . C5 C6 . 120.1(4) yes
C4 . C5 H51 . 119.9(2) no
C6 . C5 H51 . 120.1(3) no
C5 . C6 N7 . 120.5(4) yes
C5 . C6 H61 . 119.7(3) no
N7 . C6 H61 . 119.8(2) no
C6 . N7 C8 . 121.5(3) yes
C6 . N7 C10 . 119.1(3) yes
C8 . N7 C10 . 119.5(4) yes
N7 . C8 C9 . 119.8(4) yes
N7 . C8 H81 . 120.1(2) no
C9 . C8 H81 . 120.1(3) no
C4 . C9 C8 . 120.5(4) yes
C4 . C9 H91 . 119.6(2) no
C8 . C9 H91 . 119.8(3) no
N7 . C10 H101 . 109.3(2) no
N7 . C10 H102 . 109.6(2) no
H101 . C10 H102 . 109.476 no
N7 . C10 H103 . 109.4(2) no
H101 . C10 H103 . 109.476 no
H102 . C10 H103 . 109.476 no
F12 . P11 F13 . 89.73(15) yes
F12 . P11 F14 . 90.73(16) yes
F13 . P11 F14 . 89.31(15) yes
F12 . P11 F15 . 90.37(15) yes
F13 . P11 F15 . 179.60(16) yes
F14 . P11 F15 . 91.08(15) yes
F12 . P11 F16 . 178.65(19) yes
F13 . P11 F16 . 89.36(16) yes
F14 . P11 F16 . 90.26(16) yes
F15 . P11 F16 . 90.54(16) yes
F12 . P11 F17 . 89.42(15) yes
F13 . P11 F17 . 90.58(15) yes
F14 . P11 F17 . 179.81(17) yes
F15 . P11 F17 . 89.03(15) yes
F16 . P11 F17 . 89.59(16) yes
C19 . C18 C23 . 120.9(4) yes
C19 . C18 O59 . 114.2(3) yes
C23 . C18 O59 . 124.9(3) yes
C18 . C19 C20 . 119.0(3) yes
C18 . C19 H191 . 120.6(2) no
C20 . C19 H191 . 120.4(2) no
C19 . C20 C21 . 121.3(4) yes
C19 . C20 O49 . 114.4(3) yes
C21 . C20 O49 . 124.4(4) yes
C20 . C21 C22 . 118.6(4) yes
C20 . C21 H211 . 120.8(2) no
C22 . C21 H211 . 120.7(2) no
C21 . C22 C23 . 122.0(3) yes
C21 . C22 O24 . 123.5(3) yes
C23 . C22 O24 . 114.6(3) yes
C18 . C23 C22 . 118.2(4) yes
C18 . C23 H231 . 120.9(2) no
C22 . C23 H231 . 120.9(2) no
C22 . O24 C25 . 120.4(3) yes
O24 . C25 C26 . 113.1(3) yes
O24 . C25 H251 . 108.62(19) no
C26 . C25 H251 . 108.5(2) no
O24 . C25 H252 . 108.52(19) no
C26 . C25 H252 . 108.6(2) no
H251 . C25 H252 . 109.467 no
C25 . C26 O27 . 111.6(3) yes
C25 . C26 H261 . 109.1(2) no
O27 . C26 H261 . 108.85(19) no
C25 . C26 H262 . 108.9(2) no
O27 . C26 H262 . 108.92(19) no
H261 . C26 H262 . 109.467 no
C26 . O27 C28 . 110.3(3) yes
O27 . C28 C29 . 110.1(3) yes
O27 . C28 H281 . 109.16(19) no
C29 . C28 H281 . 109.2(2) no
O27 . C28 H282 . 109.40(19) no
C29 . C28 H282 . 109.5(2) no
H281 . C28 H282 . 109.467 no
C28 . C29 O30 . 108.7(3) yes
C28 . C29 H291 . 109.7(2) no
O30 . C29 H291 . 109.6(2) no
C28 . C29 H292 . 109.8(2) no
O30 . C29 H292 . 109.7(2) no
H291 . C29 H292 . 109.467 no
C29 . O30 C31 . 111.8(3) yes
O30 . C31 C32 . 109.2(3) yes
O30 . C31 H311 . 109.5(2) no
C32 . C31 H311 . 109.5(2) no
O30 . C31 H312 . 109.6(2) no
C32 . C31 H312 . 109.5(2) no
H311 . C31 H312 . 109.467 no
C31 . C32 O33 . 112.8(3) yes
C31 . C32 H321 . 108.6(2) no
O33 . C32 H321 . 108.6(2) no
C31 . C32 H322 . 108.6(2) no
O33 . C32 H322 . 108.7(2) no
H321 . C32 H322 . 109.467 no
C32 . O33 C34 . 118.3(3) yes
O33 . C34 C35 . 114.2(3) yes
O33 . C34 C39 . 124.2(4) yes
C35 . C34 C39 . 121.7(4) yes
C34 . C35 C36 . 118.9(4) yes
C34 . C35 H351 . 120.6(2) no
C36 . C35 H351 . 120.5(2) no
C35 . C36 C37 . 121.3(4) yes
C35 . C36 O50 . 115.2(3) yes
C37 . C36 O50 . 123.5(4) yes
C36 . C37 C38 . 118.0(4) yes
C36 . C37 H371 . 121.1(2) no
C38 . C37 H371 . 120.9(2) no
C37 . C38 C39 . 122.2(4) yes
C37 . C38 O40 . 113.8(3) yes
C39 . C38 O40 . 124.1(4) yes
C34 . C39 C38 . 117.9(4) yes
C34 . C39 H391 . 121.0(2) no
C38 . C39 H391 . 121.1(2) no
C38 . O40 C41 . 121.6(3) yes
O40 . C41 C42 . 112.6(3) yes
O40 . C41 H411 . 108.7(2) no
C42 . C41 H411 . 108.5(2) no
O40 . C41 H412 . 108.8(2) no
C42 . C41 H412 . 108.7(2) no
H411 . C41 H412 . 109.467 no
C41 . C42 O43 . 110.4(3) yes
C41 . C42 H421 . 109.3(2) no
O43 . C42 H421 . 109.3(2) no
C41 . C42 H422 . 109.2(2) no
O43 . C42 H422 . 109.2(2) no
H421 . C42 H422 . 109.467 no
C42 . O43 C44 . 112.2(3) yes
O43 . C44 C45 . 112.3(3) yes
O43 . C44 H441 . 108.8(2) no
C45 . C44 H441 . 108.8(2) no
O43 . C44 H442 . 108.7(2) no
C45 . C44 H442 . 108.8(2) no
H441 . C44 H442 . 109.467 no
C44 . C45 O46 . 111.6(3) yes
C44 . C45 H451 . 108.7(2) no
O46 . C45 H451 . 108.8(2) no
C44 . C45 H452 . 109.1(2) no
O46 . C45 H452 . 109.1(2) no
H451 . C45 H452 . 109.467 no
C45 . O46 C47 . 113.5(3) yes
O46 . C47 C48 . 112.7(3) yes
O46 . C47 H471 . 108.6(2) no
C48 . C47 H471 . 108.7(2) no
O46 . C47 H472 . 108.70(19) no
C48 . C47 H472 . 108.6(2) no
H471 . C47 H472 . 109.467 no
C47 . C48 O49 . 112.2(3) yes
C47 . C48 H481 . 108.8(2) no
O49 . C48 H481 . 108.9(2) no
C47 . C48 H482 . 108.7(2) no
O49 . C48 H482 . 108.73(19) no
H481 . C48 H482 . 109.467 no
C20 . O49 C48 . 118.9(3) yes
C36 . O50 C51 . 118.3(3) yes
O50 . C51 C52 . 106.8(3) yes
O50 . C51 H511 . 110.1(2) no
C52 . C51 H511 . 109.9(2) no
O50 . C51 H512 . 110.2(2) no
C52 . C51 H512 . 110.3(2) no
H511 . C51 H512 . 109.467 no
C51 . C52 O53 . 108.7(3) yes
C51 . C52 H521 . 109.8(2) no
O53 . C52 H521 . 109.59(19) no
C51 . C52 H522 . 109.7(2) no
O53 . C52 H522 . 109.59(19) no
H521 . C52 H522 . 109.467 no
C52 . O53 C54 . 110.3(3) yes
O53 . C54 C55 . 109.8(3) yes
O53 . C54 H541 . 109.36(18) no
C55 . C54 H541 . 109.4(2) no
O53 . C54 H542 . 109.43(18) no
C55 . C54 H542 . 109.4(2) no
H541 . C54 H542 . 109.466 no
C54 . C55 O56 . 109.5(3) yes
C54 . C55 H551 . 109.4(2) no
O56 . C55 H551 . 109.4(2) no
C54 . C55 H552 . 109.5(2) no
O56 . C55 H552 . 109.5(2) no
H551 . C55 H552 . 109.467 no
C55 . O56 C57 . 112.2(3) yes
O56 . C57 C58 . 108.8(3) yes
O56 . C57 H571 . 109.5(2) no
C58 . C57 H571 . 109.7(2) no
O56 . C57 H572 . 109.7(2) no
C58 . C57 H572 . 109.6(2) no
H571 . C57 H572 . 109.467 no
C57 . C58 O59 . 107.2(3) yes
C57 . C58 H581 . 110.1(2) no
O59 . C58 H581 . 110.0(2) no
C57 . C58 H582 . 109.9(2) no
O59 . C58 H582 . 110.1(2) no
H581 . C58 H582 . 109.467 no
C18 . O59 C58 . 118.4(3) yes
C1 2_446 H21 C2 . 92.0(4) no

loop_
_geom_bond_atom_site_label_1
_geom_bond_atom_site_label_2
_geom_bond_site_symmetry_2
_geom_bond_distance
_geom_bond_publ_flag
C1 C1 2_446 1.495(17) yes
C1 C2 . 1.33(1) yes
C1 C2 2_446 1.64(1) yes
C1 O3 . 1.20(1) yes
C1 H21 2_446 1.270(11) no
C2 H21 . 1.000 no
C2 H22 . 1.000 no
C2 H23 . 1.000 no
C4 C4 2_565 1.494(7) yes
C4 C5 . 1.396(5) yes
C4 C9 . 1.395(5) yes
C5 C6 . 1.382(6) yes
C5 H51 . 1.000 no
C6 N7 . 1.341(5) yes
C6 H61 . 1.000 no
N7 C8 . 1.349(5) yes
N7 C10 . 1.486(5) yes
C8 C9 . 1.382(5) yes
C8 H81 . 1.000 no
C9 H91 . 1.000 no
C10 H101 . 1.000 no
C10 H102 . 1.000 no
C10 H103 . 1.000 no
P11 F12 . 1.599(3) yes
P11 F13 . 1.602(3) yes
P11 F14 . 1.593(3) yes
P11 F15 . 1.604(3) yes
P11 F16 . 1.602(3) yes
P11 F17 . 1.605(3) yes
C18 C19 . 1.396(5) yes
C18 C23 . 1.393(5) yes
C18 O59 . 1.373(5) yes
C19 C20 . 1.397(5) yes
C19 H191 . 1.000 no
C20 C21 . 1.380(5) yes
C20 O49 . 1.372(4) yes
C21 C22 . 1.392(5) yes
C21 H211 . 1.000 no
C22 C23 . 1.394(5) yes
C22 O24 . 1.377(4) yes
C23 H231 . 1.000 no
O24 C25 . 1.447(4) yes
C25 C26 . 1.489(5) yes
C25 H251 . 1.000 no
C25 H252 . 1.000 no
C26 O27 . 1.440(4) yes
C26 H261 . 1.000 no
C26 H262 . 1.000 no
O27 C28 . 1.435(4) yes
C28 C29 . 1.498(5) yes
C28 H281 . 1.000 no
C28 H282 . 1.000 no
C29 O30 . 1.429(5) yes
C29 H291 . 1.000 no
C29 H292 . 1.000 no
O30 C31 . 1.431(4) yes
C31 C32 . 1.500(6) yes
C31 H311 . 1.000 no
C31 H312 . 1.000 no
C32 O33 . 1.442(5) yes
C32 H321 . 1.000 no
C32 H322 . 1.000 no
O33 C34 . 1.384(4) yes
C34 C35 . 1.384(6) yes
C34 C39 . 1.394(6) yes
C35 C36 . 1.389(5) yes
C35 H351 . 1.000 no
C36 C37 . 1.392(5) yes
C36 O50 . 1.380(5) yes
C37 C38 . 1.395(6) yes
C37 H371 . 1.000 no
C38 C39 . 1.387(5) yes
C38 O40 . 1.378(5) yes
C39 H391 . 1.000 no
O40 C41 . 1.438(5) yes
C41 C42 . 1.501(6) yes
C41 H411 . 1.000 no
C41 H412 . 1.000 no
C42 O43 . 1.437(5) yes
C42 H421 . 1.000 no
C42 H422 . 1.000 no
O43 C44 . 1.432(5) yes
C44 C45 . 1.500(6) yes
C44 H441 . 1.000 no
C44 H442 . 1.000 no
C45 O46 . 1.451(5) yes
C45 H451 . 1.000 no
C45 H452 . 1.000 no
O46 C47 . 1.433(4) yes
C47 C48 . 1.529(5) yes
C47 H471 . 1.000 no
C47 H472 . 1.000 no
C48 O49 . 1.441(5) yes
C48 H481 . 1.000 no
C48 H482 . 1.000 no
O50 C51 . 1.432(4) yes
C51 C52 . 1.505(6) yes
C51 H511 . 1.000 no
C51 H512 . 1.000 no
C52 O53 . 1.434(5) yes
C52 H521 . 1.000 no
C52 H522 . 1.000 no
O53 C54 . 1.436(5) yes
C54 C55 . 1.503(5) yes
C54 H541 . 1.000 no
C54 H542 . 1.000 no
C55 O56 . 1.433(4) yes
C55 H551 . 1.000 no
C55 H552 . 1.000 no
O56 C57 . 1.438(5) yes
C57 C58 . 1.500(5) yes
C57 H571 . 1.000 no
C57 H572 . 1.000 no
C58 O59 . 1.447(5) yes
C58 H581 . 1.000 no
C58 H582 . 1.000 no
